data_2203878
loop_
_publ_author_name
'Robert T. Stibrany'
'Harvey J. Schugar'
'Joseph A. Potenza'

_publ_section_title
;
 A second polymorph of 4,5-diphenyl-1<i>H</i>-imidazole
;
_journal_issue 7
_journal_name_full 'Acta Crystallographica Section E'
_journal_page_first o1182
_journal_page_last o1184
_journal_paper_doi 10.1107/S160053680401311X
_journal_volume 60
_journal_year 2004
_chemical_formula_iupac 'C15 H12 N2'
_chemical_formula_moiety 'C15 H12 N2'
_chemical_formula_sum 'C15 H12 N2'
_chemical_formula_weight 220.27
_chemical_melting_point 499
_chemical_name_common diphenylimidazole
_chemical_name_systematic
;
4,5-diphenyl-1H-imidazole
;
_space_group_IT_number 14
_symmetry_cell_setting monoclinic
_symmetry_space_group_name_Hall '-P 2yn'
_symmetry_space_group_name_H-M 'P 1 21/n 1'
_atom_sites_solution_hydrogens geom
_atom_sites_solution_primary direct
_atom_sites_solution_secondary difmap
_audit_creation_method SHELXL-97
_cell_angle_alpha 90.00
_cell_angle_beta 110.343(4)
_cell_angle_gamma 90.00
_cell_formula_units_Z 8
_cell_length_a 13.3716(7)
_cell_length_b 13.0984(8)
_cell_length_c 14.6909(12)
_cell_measurement_reflns_used 960
_cell_measurement_temperature 296.0(10)
_cell_measurement_theta_max 23.64
_cell_measurement_theta_min 2.99
_cell_volume 2412.6(3)
_computing_cell_refinement 'SAINT-Plus Bruker, 2000)'
_computing_data_collection 'SMART (Bruker, 2000)'
_computing_data_reduction SAINT-Plus
_computing_molecular_graphics 'ORTEPIII (Burnett & Johnson, 1996) and ORTEP-32 (Farrugia, 1997)'
_computing_publication_material 'SHELXTL (Bruker, 2000)'
_computing_structure_refinement 'SHELXL97 (Sheldrick, 1997)'
_computing_structure_solution 'SHELXS97 (Sheldrick, 1990)'
_diffrn_ambient_temperature 296.0(10)
_diffrn_measured_fraction_theta_full 0.993
_diffrn_measured_fraction_theta_max 0.993
_diffrn_measurement_device_type 'Bruker SMART CCD area-detector'
_diffrn_measurement_method '\f and \w'
_diffrn_radiation_monochromator graphite
_diffrn_radiation_source 'fine-focus sealed tube'
_diffrn_radiation_type MoK\a
_diffrn_radiation_wavelength 0.71073
_diffrn_reflns_av_R_equivalents 0.0370
_diffrn_reflns_av_sigmaI/netI 0.0362
_diffrn_reflns_limit_h_max 15
_diffrn_reflns_limit_h_min -15
_diffrn_reflns_limit_k_max 13
_diffrn_reflns_limit_k_min -15
_diffrn_reflns_limit_l_max 9
_diffrn_reflns_limit_l_min -17
_diffrn_reflns_number 15100
_diffrn_reflns_theta_full 25.02
_diffrn_reflns_theta_max 25.02
_diffrn_reflns_theta_min 1.78
_diffrn_standards_number 0
_exptl_absorpt_coefficient_mu 0.073
_exptl_absorpt_correction_T_max 0.980
_exptl_absorpt_correction_T_min 0.783
_exptl_absorpt_correction_type multi-scan
_exptl_absorpt_process_details '(SADABS; Blessing, 1995)'
_exptl_crystal_colour colorless
_exptl_crystal_density_diffrn 1.213
_exptl_crystal_density_meas 1.200(10)
_exptl_crystal_density_method 'flotation in a mixture of carbon tetrachloride and cyclohexane'
_exptl_crystal_description prism
_exptl_crystal_F_000 928
_exptl_crystal_size_max 0.55
_exptl_crystal_size_mid 0.44
_exptl_crystal_size_min 0.26
_refine_diff_density_max 0.185
_refine_diff_density_min -0.158
_refine_ls_extinction_method none
_refine_ls_goodness_of_fit_ref 1.000
_refine_ls_hydrogen_treatment refall
_refine_ls_matrix_type full
_refine_ls_number_parameters 403
_refine_ls_number_reflns 4234
_refine_ls_number_restraints 0
_refine_ls_restrained_S_all 1.000
_refine_ls_R_factor_all 0.0800
_refine_ls_R_factor_gt 0.0626
_refine_ls_shift/su_max 0.000
_refine_ls_shift/su_mean 0.000
_refine_ls_structure_factor_coef Fsqd
_refine_ls_weighting_details 'calc w = 1/[\s^2^(Fo^2^)+(0.1214P)^2^+0.4106P] where P = (Fo^2^+2Fc^2^)/3'
_refine_ls_weighting_scheme calc
_refine_ls_wR_factor_gt 0.1720
_refine_ls_wR_factor_ref 0.1847
_reflns_number_gt 3444
_reflns_number_total 4234
_reflns_threshold_expression I>2\s(I)
_cod_data_source_file cv6323.cif
_cod_data_source_block I
_cod_depositor_comments
;
The following automatic conversions were performed:
'_symmetry_cell_setting' value 'Monoclinic' changed to 'monoclinic'
according to '/home/saulius/struct/CIF-dictionaries/cif_core.dic'
dictionary named 'cif_core.dic' version 2.4.1 from 2010-06-29.

Automatic conversion script
Id: cif_fix_enum 1527 2010-12-29 10:47:43Z saulius 

The following automatic conversions were performed:

'_symmetry_cell_setting' value 'Monoclinic' changed to 'monoclinic'
according to /home/saulius/struct/CIF-dictionaries/cif_core.dic
dictionary named 'cif_core.dic' version 2.4.1 from 2010-06-29.

Automatic conversion script
Id: cif_fix_values 1715 2011-07-08 13:25:40Z adriana 
;
_cod_original_sg_symbol_H-M 'P 21/n'
_cod_database_code 2203878
_cod_database_fobs_code 2203878

loop_
_symmetry_equiv_pos_as_xyz
'x, y, z'
'-x+1/2, y+1/2, -z+1/2'
'-x, -y, -z'
'x-1/2, -y-1/2, z-1/2'

loop_
_atom_site_label
_atom_site_fract_x
_atom_site_fract_y
_atom_site_fract_z
_atom_site_U_iso_or_equiv
_atom_site_adp_type
_atom_site_calc_flag
_atom_site_occupancy
_atom_site_type_symbol
N11 0.43817(15) 0.65743(15) 0.17561(15) 0.0492(5) Uani d 1 N
N13 0.31422(14) 0.55304(14) 0.08456(14) 0.0506(5) Uani d 1 N
N21 1.13228(15) 0.56704(15) 0.90391(15) 0.0511(5) Uani d 1 N
N23 1.03612(15) 0.66169(15) 0.78103(14) 0.0545(5) Uani d 1 N
C12 0.33519(19) 0.64470(19) 0.12332(18) 0.0531(6) Uani d 1 C
C14 0.41212(16) 0.50309(16) 0.11480(15) 0.0417(5) Uani d 1 C
C15 0.48981(16) 0.56729(16) 0.17193(15) 0.0422(5) Uani d 1 C
C22 1.12463(19) 0.65533(19) 0.85638(19) 0.0567(6) Uani d 1 C
C24 0.98306(17) 0.57084(17) 0.78005(16) 0.0444(5) Uani d 1 C
C25 1.04228(16) 0.51075(17) 0.85585(15) 0.0436(5) Uani d 1 C
C41 0.42177(17) 0.39734(16) 0.08395(15) 0.0439(5) Uani d 1 C
C42 0.3417(2) 0.3271(2) 0.0751(2) 0.0619(7) Uani d 1 C
C43 0.3505(3) 0.2272(2) 0.0481(2) 0.0740(9) Uani d 1 C
C44 0.4402(3) 0.1962(2) 0.0307(2) 0.0695(8) Uani d 1 C
C45 0.5202(2) 0.2647(2) 0.03899(18) 0.0622(7) Uani d 1 C
C46 0.51104(19) 0.36484(19) 0.06420(16) 0.0499(6) Uani d 1 C
C51 0.60552(16) 0.55585(17) 0.22059(15) 0.0445(5) Uani d 1 C
C52 0.6485(2) 0.4666(2) 0.26995(17) 0.0599(7) Uani d 1 C
C53 0.7582(3) 0.4554(3) 0.3110(2) 0.0769(9) Uani d 1 C
C54 0.8248(2) 0.5329(3) 0.3058(2) 0.0806(10) Uani d 1 C
C55 0.7837(2) 0.6209(3) 0.2589(2) 0.0763(9) Uani d 1 C
C56 0.67450(19) 0.6329(2) 0.2154(2) 0.0603(7) Uani d 1 C
C61 0.87859(17) 0.55186(16) 0.70423(16) 0.0458(5) Uani d 1 C
C62 0.8612(2) 0.58013(19) 0.60915(17) 0.0545(6) Uani d 1 C
C63 0.7649(2) 0.5618(2) 0.5367(2) 0.0682(8) Uani d 1 C
C64 0.6845(2) 0.5138(2) 0.5579(2) 0.0748(9) Uani d 1 C
C65 0.6995(2) 0.4872(2) 0.6521(3) 0.0736(8) Uani d 1 C
C66 0.79500(19) 0.5067(2) 0.7250(2) 0.0582(7) Uani d 1 C
C71 1.02716(16) 0.40717(17) 0.88800(16) 0.0452(5) Uani d 1 C
C72 0.9764(2) 0.3319(2) 0.8215(2) 0.0621(7) Uani d 1 C
C73 0.9605(3) 0.2364(2) 0.8527(3) 0.0827(10) Uani d 1 C
C74 0.9966(3) 0.2144(3) 0.9510(3) 0.0850(10) Uani d 1 C
C75 1.0492(2) 0.2867(2) 1.0170(2) 0.0724(8) Uani d 1 C
C76 1.06345(19) 0.3829(2) 0.98609(19) 0.0536(6) Uani d 1 C
H11N 0.4671(19) 0.709(2) 0.2071(18) 0.052(7) Uiso d 1 H
H12 0.282(2) 0.698(2) 0.1175(19) 0.070(8) Uiso d 1 H
H21N 1.184(2) 0.547(2) 0.954(2) 0.068(8) Uiso d 1 H
H22 1.178(2) 0.708(2) 0.8774(19) 0.073(8) Uiso d 1 H
H42 0.281(2) 0.350(2) 0.0894(18) 0.064(7) Uiso d 1 H
H43 0.291(3) 0.183(3) 0.039(2) 0.105(11) Uiso d 1 H
H45 0.585(2) 0.242(2) 0.028(2) 0.078(9) Uiso d 1 H
H44 0.451(2) 0.126(2) 0.014(2) 0.074(8) Uiso d 1 H
H46 0.569(2) 0.415(2) 0.0681(19) 0.067(7) Uiso d 1 H
H52 0.597(2) 0.416(2) 0.2740(19) 0.068(8) Uiso d 1 H
H53 0.782(3) 0.396(3) 0.345(2) 0.092(10) Uiso d 1 H
H54 0.900(3) 0.519(3) 0.336(2) 0.100(10) Uiso d 1 H
H55 0.826(3) 0.680(3) 0.251(2) 0.098(10) Uiso d 1 H
H56 0.641(2) 0.696(2) 0.179(2) 0.073(8) Uiso d 1 H
H62 0.921(2) 0.610(2) 0.5968(18) 0.065(8) Uiso d 1 H
H63 0.755(2) 0.579(2) 0.473(2) 0.076(9) Uiso d 1 H
H64 0.618(3) 0.501(3) 0.506(2) 0.091(9) Uiso d 1 H
H65 0.643(3) 0.458(2) 0.670(2) 0.084(9) Uiso d 1 H
H66 0.8050(19) 0.486(2) 0.7899(19) 0.059(7) Uiso d 1 H
H72 0.953(2) 0.346(2) 0.754(2) 0.071(8) Uiso d 1 H
H73 0.920(3) 0.186(3) 0.807(2) 0.094(10) Uiso d 1 H
H74 0.987(3) 0.149(3) 0.972(3) 0.112(12) Uiso d 1 H
H75 1.075(2) 0.272(3) 1.088(3) 0.091(10) Uiso d 1 H
H76 1.0961(19) 0.4359(19) 1.0322(18) 0.052(7) Uiso d 1 H

loop_
_atom_site_aniso_label
_atom_site_aniso_U_11
_atom_site_aniso_U_22
_atom_site_aniso_U_33
_atom_site_aniso_U_12
_atom_site_aniso_U_13
_atom_site_aniso_U_23
N11 0.0470(11) 0.0351(11) 0.0587(12) -0.0035(8) 0.0099(9) -0.0096(9)
N13 0.0408(10) 0.0431(12) 0.0598(12) -0.0017(8) 0.0071(8) 0.0024(9)
N21 0.0431(11) 0.0454(12) 0.0528(12) -0.0019(8) 0.0015(9) 0.0085(9)
N23 0.0509(11) 0.0434(11) 0.0608(12) -0.0049(9) 0.0088(9) 0.0119(9)
C12 0.0436(13) 0.0441(14) 0.0666(15) 0.0026(11) 0.0129(11) -0.0015(11)
C14 0.0387(11) 0.0369(12) 0.0437(11) -0.0025(9) 0.0073(9) 0.0038(9)
C15 0.0432(12) 0.0353(12) 0.0440(11) -0.0007(9) 0.0101(9) -0.0007(9)
C22 0.0499(14) 0.0447(14) 0.0656(16) -0.0086(11) 0.0075(12) 0.0092(12)
C24 0.0430(11) 0.0394(12) 0.0479(12) -0.0008(9) 0.0121(9) 0.0066(10)
C25 0.0416(12) 0.0403(12) 0.0458(12) 0.0002(9) 0.0111(9) 0.0023(9)
C41 0.0441(12) 0.0385(12) 0.0387(11) -0.0039(9) 0.0014(9) 0.0027(9)
C42 0.0510(15) 0.0457(15) 0.0814(18) -0.0088(11) 0.0135(13) -0.0042(13)
C43 0.0732(19) 0.0441(16) 0.090(2) -0.0186(14) 0.0098(16) -0.0047(14)
C44 0.085(2) 0.0435(16) 0.0639(17) 0.0050(14) 0.0050(14) -0.0124(13)
C45 0.0700(17) 0.0580(17) 0.0515(14) 0.0063(14) 0.0120(12) -0.0097(12)
C46 0.0538(14) 0.0480(14) 0.0435(12) -0.0035(11) 0.0112(10) -0.0056(10)
C51 0.0401(11) 0.0432(13) 0.0439(12) -0.0009(9) 0.0067(9) -0.0097(10)
C52 0.0606(16) 0.0541(16) 0.0487(14) 0.0062(13) -0.0018(12) -0.0047(12)
C53 0.074(2) 0.077(2) 0.0550(16) 0.0296(18) -0.0084(14) -0.0083(15)
C54 0.0448(16) 0.112(3) 0.0725(19) 0.0166(18) 0.0043(14) -0.0258(19)
C55 0.0476(16) 0.095(2) 0.085(2) -0.0092(16) 0.0207(14) -0.0209(18)
C56 0.0464(14) 0.0604(17) 0.0693(16) -0.0074(12) 0.0141(12) -0.0080(14)
C61 0.0455(12) 0.0374(12) 0.0492(13) 0.0059(9) 0.0097(10) 0.0040(9)
C62 0.0586(15) 0.0467(14) 0.0512(14) 0.0053(11) 0.0102(11) 0.0044(11)
C63 0.083(2) 0.0539(17) 0.0509(16) 0.0156(14) 0.0018(14) -0.0017(13)
C64 0.0582(17) 0.0609(18) 0.078(2) 0.0118(14) -0.0106(15) -0.0130(15)
C65 0.0457(15) 0.0667(19) 0.100(2) -0.0010(13) 0.0145(15) -0.0021(16)
C66 0.0449(14) 0.0621(17) 0.0642(16) -0.0003(11) 0.0148(12) 0.0064(13)
C71 0.0374(11) 0.0405(12) 0.0548(13) 0.0041(9) 0.0126(9) 0.0059(10)
C72 0.0598(15) 0.0475(15) 0.0701(18) -0.0036(12) 0.0113(13) -0.0010(13)
C73 0.0711(19) 0.0447(16) 0.116(3) -0.0102(14) 0.0123(18) 0.0000(18)
C74 0.0737(19) 0.0481(18) 0.126(3) -0.0039(15) 0.0252(19) 0.031(2)
C75 0.0694(18) 0.066(2) 0.081(2) 0.0074(15) 0.0253(15) 0.0316(17)
C76 0.0525(13) 0.0471(14) 0.0584(15) 0.0058(11) 0.0157(11) 0.0120(12)

loop_
_atom_type_symbol
_atom_type_description
_atom_type_scat_dispersion_real
_atom_type_scat_dispersion_imag
_atom_type_scat_source
C C 0.0033 0.0016 'International Tables Vol C Tables 4.2.6.8 and 6.1.1.4'
H H 0.0000 0.0000 'International Tables Vol C Tables 4.2.6.8 and 6.1.1.4'
N N 0.0061 0.0033 'International Tables Vol C Tables 4.2.6.8 and 6.1.1.4'

loop_
_geom_angle_atom_site_label_1
_geom_angle_atom_site_label_2
_geom_angle_atom_site_label_3
_geom_angle
C12 N11 C15 107.5(2)
C12 N11 H11N 127.5(17)
C15 N11 H11N 124.9(17)
C12 N13 C14 104.80(18)
C22 N21 C25 107.50(19)
C22 N21 H21N 127.7(19)
C25 N21 H21N 124.8(19)
C22 N23 C24 105.26(19)
N13 C12 N11 112.7(2)
N13 C12 H12 125.0(16)
N11 C12 H12 122.3(15)
C15 C14 N13 109.59(18)
C15 C14 C41 129.33(19)
N13 C14 C41 121.07(18)
C14 C15 N11 105.41(18)
C14 C15 C51 132.85(19)
N11 C15 C51 121.71(18)
N23 C22 N21 112.2(2)
N23 C22 H22 125.1(16)
N21 C22 H22 122.7(16)
C25 C24 N23 109.67(19)
C25 C24 C61 130.3(2)
N23 C24 C61 120.07(18)
C24 C25 N21 105.33(19)
C24 C25 C71 133.2(2)
N21 C25 C71 121.40(19)
C42 C41 C46 118.0(2)
C42 C41 C14 120.4(2)
C46 C41 C14 121.6(2)
C41 C42 C43 121.0(3)
C41 C42 H42 117.6(16)
C43 C42 H42 121.3(16)
C44 C43 C42 120.1(3)
C44 C43 H43 122(2)
C42 C43 H43 117(2)
C45 C44 C43 119.7(3)
C45 C44 H44 117.6(16)
C43 C44 H44 122.7(16)
C44 C45 C46 120.5(3)
C44 C45 H45 119.2(18)
C46 C45 H45 120.2(18)
C45 C46 C41 120.7(2)
C45 C46 H46 119.5(16)
C41 C46 H46 119.8(15)
C56 C51 C52 118.6(2)
C56 C51 C15 120.5(2)
C52 C51 C15 120.9(2)
C53 C52 C51 119.9(3)
C53 C52 H52 124.8(16)
C51 C52 H52 115.2(16)
C54 C53 C52 120.5(3)
C54 C53 H53 124(2)
C52 C53 H53 116(2)
C55 C54 C53 120.1(3)
C55 C54 H54 124(2)
C53 C54 H54 116(2)
C54 C55 C56 120.5(3)
C54 C55 H55 125(2)
C56 C55 H55 114(2)
C55 C56 C51 120.5(3)
C55 C56 H56 122.8(16)
C51 C56 H56 116.7(16)
C62 C61 C66 118.0(2)
C62 C61 C24 120.0(2)
C66 C61 C24 122.0(2)
C63 C62 C61 121.1(3)
C63 C62 H62 122.8(15)
C61 C62 H62 116.0(15)
C64 C63 C62 120.1(3)
C64 C63 H63 119.3(18)
C62 C63 H63 120.5(18)
C63 C64 C65 119.5(3)
C63 C64 H64 119.0(19)
C65 C64 H64 121.4(19)
C64 C65 C66 120.6(3)
C64 C65 H65 121.8(18)
C66 C65 H65 117.5(18)
C65 C66 C61 120.5(3)
C65 C66 H66 119.7(15)
C61 C66 H66 119.7(15)
C72 C71 C76 118.5(2)
C72 C71 C25 121.1(2)
C76 C71 C25 120.4(2)
C73 C72 C71 120.4(3)
C73 C72 H72 119.5(17)
C71 C72 H72 120.0(17)
C72 C73 C74 119.9(3)
C72 C73 H73 120(2)
C74 C73 H73 120(2)
C75 C74 C73 120.2(3)
C75 C74 H74 120(2)
C73 C74 H74 120(2)
C74 C75 C76 119.9(3)
C74 C75 H75 120.6(19)
C76 C75 H75 119.4(19)
C75 C76 C71 120.9(3)
C75 C76 H76 120.7(14)
C71 C76 H76 118.4(14)

loop_
_geom_bond_atom_site_label_1
_geom_bond_atom_site_label_2
_geom_bond_distance
N11 C12 1.334(3)
N11 C15 1.378(3)
N11 H11N 0.83(3)
N13 C12 1.317(3)
N13 C14 1.391(3)
C14 C15 1.373(3)
N21 C22 1.336(3)
N21 C25 1.378(3)
N21 H21N 0.86(3)
N23 C22 1.312(3)
N23 C24 1.383(3)
C12 H12 0.98(3)
C24 C25 1.369(3)
C14 C41 1.477(3)
C15 C51 1.469(3)
C22 H22 0.96(3)
C24 C61 1.474(3)
C25 C71 1.474(3)
C41 C42 1.383(3)
C41 C46 1.390(3)
C42 C43 1.384(4)
C42 H42 0.96(3)
C43 C44 1.372(4)
C43 H43 0.95(4)
C44 C45 1.370(4)
C44 H44 0.97(3)
C45 C46 1.379(4)
C45 H45 0.98(3)
C46 H46 1.00(3)
C51 C56 1.387(3)
C51 C52 1.390(3)
C52 C53 1.387(4)
C52 H52 0.97(3)
C53 C54 1.370(5)
C53 H53 0.93(4)
C54 C55 1.357(5)
C54 H54 0.97(4)
C55 C56 1.384(4)
C55 H55 0.99(4)
C56 H56 1.00(3)
C61 C62 1.385(3)
C61 C66 1.389(3)
C62 C63 1.377(4)
C62 H62 0.97(3)
C63 C64 1.371(5)
C63 H63 0.92(3)
C64 C65 1.372(5)
C64 H64 0.96(3)
C65 C66 1.376(4)
C65 H65 0.97(3)
C66 H66 0.95(3)
C71 C72 1.387(3)
C71 C76 1.388(3)
C72 C73 1.374(4)
C72 H72 0.95(3)
C73 C74 1.385(5)
C73 H73 0.96(3)
C74 C75 1.363(5)
C74 H74 0.93(4)
C75 C76 1.374(4)
C75 H75 1.00(3)
C76 H76 0.96(3)

loop_
_geom_hbond_atom_site_label_D
_geom_hbond_atom_site_label_H
_geom_hbond_atom_site_label_A
_geom_hbond_site_symmetry_A
_geom_hbond_distance_DH
_geom_hbond_distance_HA
_geom_hbond_distance_DA
_geom_hbond_angle_DHA
N21 H21N N13 1_656 0.86(3) 2.09(3) 2.917(3) 160(3)
N11 H11N N23 4_575 0.83(3) 2.05(3) 2.884(3) 178(3)

loop_
_geom_torsion_atom_site_label_1
_geom_torsion_atom_site_label_2
_geom_torsion_atom_site_label_3
_geom_torsion_atom_site_label_4
_geom_torsion
C14 N13 C12 N11 0.1(3)
C15 N11 C12 N13 -0.3(3)
C12 N13 C14 C15 0.2(3)
C12 N13 C14 C41 -178.7(2)
N13 C14 C15 N11 -0.4(2)
C41 C14 C15 N11 178.4(2)
N13 C14 C15 C51 -178.4(2)
C41 C14 C15 C51 0.5(4)
C12 N11 C15 C14 0.5(2)
C12 N11 C15 C51 178.7(2)
C24 N23 C22 N21 0.0(3)
C25 N21 C22 N23 0.4(3)
C22 N23 C24 C25 -0.4(3)
C22 N23 C24 C61 179.6(2)
N23 C24 C25 N21 0.6(3)
C61 C24 C25 N21 -179.4(2)
N23 C24 C25 C71 -177.8(2)
C61 C24 C25 C71 2.2(4)
C22 N21 C25 C24 -0.6(3)
C22 N21 C25 C71 178.1(2)
C15 C14 C41 C42 144.2(2)
N13 C14 C41 C42 -37.1(3)
C15 C14 C41 C46 -35.0(3)
N13 C14 C41 C46 143.8(2)
C46 C41 C42 C43 0.5(4)
C14 C41 C42 C43 -178.7(2)
C41 C42 C43 C44 0.7(4)
C42 C43 C44 C45 -0.8(4)
C43 C44 C45 C46 -0.4(4)
C44 C45 C46 C41 1.6(4)
C42 C41 C46 C45 -1.6(3)
C14 C41 C46 C45 177.6(2)
C14 C15 C51 C56 134.6(3)
N11 C15 C51 C56 -43.0(3)
C14 C15 C51 C52 -43.3(4)
N11 C15 C51 C52 139.1(2)
C56 C51 C52 C53 -1.3(4)
C15 C51 C52 C53 176.6(2)
C51 C52 C53 C54 1.9(4)
C52 C53 C54 C55 -1.0(5)
C53 C54 C55 C56 -0.5(5)
C54 C55 C56 C51 1.1(4)
C52 C51 C56 C55 -0.2(4)
C15 C51 C56 C55 -178.1(2)
C25 C24 C61 C62 -138.9(3)
N23 C24 C61 C62 41.1(3)
C25 C24 C61 C66 41.7(4)
N23 C24 C61 C66 -138.3(2)
C66 C61 C62 C63 -1.6(4)
C24 C61 C62 C63 179.0(2)
C61 C62 C63 C64 -0.8(4)
C62 C63 C64 C65 2.1(4)
C63 C64 C65 C66 -1.1(4)
C64 C65 C66 C61 -1.3(4)
C62 C61 C66 C65 2.6(4)
C24 C61 C66 C65 -178.0(2)
C24 C25 C71 C72 33.3(4)
N21 C25 C71 C72 -144.9(2)
C24 C25 C71 C76 -146.5(3)
N21 C25 C71 C76 35.3(3)
C76 C71 C72 C73 1.5(4)
C25 C71 C72 C73 -178.3(2)
C71 C72 C73 C74 -1.0(5)
C72 C73 C74 C75 -0.8(5)
C73 C74 C75 C76 2.1(5)
C74 C75 C76 C71 -1.6(4)
C72 C71 C76 C75 -0.3(4)
C25 C71 C76 C75 179.6(2)

loop_
_cod_related_entry_id
_cod_related_entry_database
_cod_related_entry_code
1 ChemSpider 62792
